data_1520812
loop_
_publ_author_name
'Belik, A.A.'
'Malakho, A.P.'
'Khasanov, S.S.'
'Lazoryak, B.I.'
'Pokholov, K.V.'

_publ_section_title
;
 New mixed-valent iron(II/III) phosphates, Cu3-x Fe4+x (P O4)6
;
_journal_name_full 'Journal of Solid State Chemistry'
_journal_page_first 159
_journal_page_last 166
_journal_volume 150
_journal_year 2000
_chemical_formula_sum 'Cu2 Fe5 O24 P6'
_chemical_name_systematic 'Cu2 Fe5 (P O4)6'
_space_group_IT_number 2
_symmetry_space_group_name_Hall '-P 1'
_symmetry_space_group_name_H-M 'P -1'
_cell_angle_alpha 107.564
_cell_angle_beta 101.04
_cell_angle_gamma 105.643
_cell_formula_units_Z 1
_cell_length_a 7.9434
_cell_length_b 9.3089
_cell_length_c 6.2654
_cell_volume 406.112
_citation_journal_id_ASTM JSSCBI
_cod_data_source_file Belik_JSSCBI_2000_1778.cif
_cod_data_source_block Cu2Fe5O24P6
_cod_original_cell_volume 406.1116
_cod_database_code 1520812

loop_
_symmetry_equiv_pos_as_xyz
x,y,z
-x,-y,-z

loop_
_atom_site_label
_atom_site_type_symbol
_atom_site_fract_x
_atom_site_fract_y
_atom_site_fract_z
_atom_site_occupancy
_atom_site_U_iso_or_equiv
O7 O-2 0.8 -0.08 0.114 1 0.0
O4 O-2 0.362 0.28 0.443 1 0.0
Fe3 Fe+3 0.7218 0.526 0.0488 1 0.0
O12 O-2 -0.055 0.705 0.208 1 0.0
O6 O-2 0.555 0.649 0.068 1 0.0
O3 O-2 0.276 0.466 0.249 1 0.0
O8 O-2 0.532 0.163 0.121 1 0.0
O11 O-2 0.201 -0.055 0.231 1 0.0
O2 O-2 0.54 -0.083 0.321 1 0.0
O1 O-2 0.034 0.237 0.277 1 0.0
Cu1 Cu+2 0.8073 0.275 0.2659 1 0.0
O9 O-2 0.801 0.335 -0.017 1 0.0
O10 O-2 0.753 0.506 0.354 1 0.0
P1 P+5 0.597 0.835 0.099 1 0.0
Fe2 Fe+3 0.4517 0.1178 0.384 1 0.0
P2 P+5 0.227 0.3703 0.398 1 0.0
P3 P+5 0.146 0.7688 0.233 1 0.0
Fe1 Fe+2 0 0 0 1 0.0
O5 O-2 0.262 0.774 0.468 1 0.0
